data_7700354
loop_
_publ_author_name
'Chen, Xiao-Gang'
'Zhang, Yao-Zu'
'Sun, Dong-Sheng'
'Gao, Ji-Xing'
'Hua, Xiu-Ni'
'Liao, Wei-Qiang'

_publ_section_title
;
 Above room-temperature dielectric and nonlinear optical switching
 materials based on
 [(CH<sub>3</sub>)<sub>3</sub>S]<sub>2</sub>[MBr<sub>4</sub>] (M = Cd, Mn
 and Zn).
;
_journal_issue 30
_journal_name_full 'Dalton transactions (Cambridge, England : 2003)'
_journal_page_first 11292
_journal_page_last 11297
_journal_paper_doi 10.1039/c9dt02045d
_journal_volume 48
_journal_year 2019
_chemical_formula_moiety 'Br4 Mn, 2(C3 H9 S)'
_chemical_formula_sum 'C6 H18 Br4 Mn S2'
_chemical_formula_weight 528.86
_space_group_crystal_system orthorhombic
_space_group_IT_number 62
_space_group_name_Hall '-P 2ac 2n'
_space_group_name_H-M_alt 'P n m a'
_symmetry_space_group_name_Hall '-P 2ac 2n'
_symmetry_space_group_name_H-M 'P n m a'
_audit_creation_method SHELXL-2014/7
_audit_update_record
;
2019-05-13 deposited with the CCDC.    2019-06-25 downloaded from the CCDC.
;
_cell_angle_alpha 90
_cell_angle_beta 90
_cell_angle_gamma 90
_cell_formula_units_Z 4
_cell_length_a 12.571(3)
_cell_length_b 8.880(2)
_cell_length_c 16.034(3)
_cell_measurement_reflns_used 885
_cell_measurement_temperature 333(2)
_cell_measurement_theta_max 24.5190
_cell_measurement_theta_min 2.5430
_cell_volume 1789.9(7)
_computing_structure_refinement 'SHELXL-2014/7 (Sheldrick, 2014)'
_diffrn_ambient_temperature 333(2)
_diffrn_measured_fraction_theta_full 0.997
_diffrn_measured_fraction_theta_max 0.995
_diffrn_measurement_device_type 'XtaLAB Synergy R, DW system, HyPix'
_diffrn_radiation_type MoK\a
_diffrn_radiation_wavelength 0.71073
_diffrn_reflns_av_R_equivalents 0.2060
_diffrn_reflns_av_unetI/netI 0.1619
_diffrn_reflns_Laue_measured_fraction_full 0.997
_diffrn_reflns_Laue_measured_fraction_max 0.995
_diffrn_reflns_limit_h_max 14
_diffrn_reflns_limit_h_min -15
_diffrn_reflns_limit_k_max 10
_diffrn_reflns_limit_k_min -11
_diffrn_reflns_limit_l_max 19
_diffrn_reflns_limit_l_min -20
_diffrn_reflns_number 9751
_diffrn_reflns_point_group_measured_fraction_full 0.997
_diffrn_reflns_point_group_measured_fraction_max 0.995
_diffrn_reflns_theta_full 25.242
_diffrn_reflns_theta_max 26.500
_diffrn_reflns_theta_min 2.541
_diffrn_source 'Rotating-anode X-ray tube'
_exptl_absorpt_coefficient_mu 9.867
_exptl_absorpt_correction_T_max 0.074
_exptl_absorpt_correction_T_min 0.042
_exptl_absorpt_correction_type multi-scan
_exptl_absorpt_process_details
;
CrysAlisPro 1.171.40.14e (Rigaku Oxford Diffraction, 2018)
Empirical absorption correction using spherical harmonics,
 implemented in SCALE3 ABSPACK scaling algorithm.
;
_exptl_crystal_colour green
_exptl_crystal_density_diffrn 1.895
_exptl_crystal_description block
_exptl_crystal_F_000 932
_exptl_crystal_size_max 0.38
_exptl_crystal_size_mid 0.28
_exptl_crystal_size_min 0.25
_refine_diff_density_max 0.473
_refine_diff_density_min -0.877
_refine_diff_density_rms 0.152
_refine_ls_extinction_coef 0.0032(12)
_refine_ls_extinction_expression Fc^*^=kFc[1+0.001xFc^2^\l^3^/sin(2\q)]^-1/4^
_refine_ls_extinction_method 'SHELXL-2014/7 (Sheldrick 2014'
_refine_ls_goodness_of_fit_ref 1.021
_refine_ls_hydrogen_treatment undef
_refine_ls_matrix_type full
_refine_ls_number_parameters 91
_refine_ls_number_reflns 1971
_refine_ls_number_restraints 57
_refine_ls_restrained_S_all 1.012
_refine_ls_R_factor_all 0.2883
_refine_ls_R_factor_gt 0.1312
_refine_ls_shift/su_max 0.008
_refine_ls_shift/su_mean 0.001
_refine_ls_structure_factor_coef Fsqd
_refine_ls_weighting_details 'w=1/[\s^2^(Fo^2^)+(0.2000P)^2^] where P=(Fo^2^+2Fc^2^)/3'
_refine_ls_weighting_scheme calc
_refine_ls_wR_factor_gt 0.3649
_refine_ls_wR_factor_ref 0.4704
_reflns_Friedel_coverage 0.000
_reflns_number_gt 501
_reflns_number_total 1980
_reflns_threshold_expression 'I > 2\s(I)'
_cod_data_source_file c9dt02045d2.cif
_cod_data_source_block P1_CCDC1
_cod_depositor_comments 'Adding full bibliography for 7700351--7700355.cif.'
_cod_database_code 7700354
_shelx_shelxl_version_number 2014/7
_shelx_space_group_comment
;
The symmetry employed for this shelxl refinement is uniquely defined
by the following loop, which should always be used as a source of
symmetry information in preference to the above space-group names.
They are only intended as comments.
;

loop_
_space_group_symop_operation_xyz
'x, y, z'
'-x+1/2, -y, z+1/2'
'x+1/2, -y+1/2, -z+1/2'
'-x, y+1/2, -z'
'-x, -y, -z'
'x-1/2, y, -z-1/2'
'-x-1/2, y-1/2, z-1/2'
'x, -y-1/2, z'

loop_
_atom_site_label
_atom_site_type_symbol
_atom_site_fract_x
_atom_site_fract_y
_atom_site_fract_z
_atom_site_U_iso_or_equiv
_atom_site_adp_type
_atom_site_occupancy
_atom_site_site_symmetry_order
_atom_site_calc_flag
_atom_site_refinement_flags_posn
_atom_site_refinement_flags_adp
_atom_site_refinement_flags_occupancy
Mn1 Mn 0.74543(14) 0.7500 0.90776(13) 0.1469(8) Uani 1 2 d S T P
Br1 Br 0.81289(18) 0.9744(2) 0.83558(14) 0.2873(11) Uani 1 1 d . . .
Br2 Br 0.8047(2) 0.7500 1.05480(14) 0.2639(13) Uani 1 2 d S T P
Br3 Br 0.55169(16) 0.6924(3) 0.9015(2) 0.2057(16) Uani 0.5 1 d . . P
S1 S 0.8692(5) 0.1695(8) 0.1117(4) 0.233(4) Uani 0.5 1 d D . P
S2 S 0.5498(9) 0.2500 0.8618(7) 0.333(10) Uani 0.5 2 d DS T P
S2A S 0.4568(8) 0.2500 0.8208(6) 0.299(8) Uani 0.5 2 d DS T P
C1 C 0.7393(10) 0.2500 0.094(2) 0.437(16) Uani 1 2 d DS TU P
C2 C 0.9056(15) 0.2500 0.0122(7) 0.283(6) Uani 1 2 d DS TU P
C2' C 0.944(2) 0.2500 0.0252(10) 0.283(7) Uani 0 2 d DS TU P
C3 C 0.9427(15) 0.2500 0.1965(10) 0.437(16) Uani 1 2 d DS TU P
C3' C 0.9688(15) 0.2500 0.1810(13) 0.437(16) Uani 0 2 d DS TU P
C4 C 0.5713(10) 0.2500 0.7510(6) 0.305(13) Uani 1 2 d DS TU P
C5 C 0.4909(13) 0.0668(10) 0.8631(12) 0.406(14) Uani 1 1 d D U .

loop_
_atom_site_aniso_label
_atom_site_aniso_U_11
_atom_site_aniso_U_22
_atom_site_aniso_U_33
_atom_site_aniso_U_23
_atom_site_aniso_U_13
_atom_site_aniso_U_12
Mn1 0.1161(13) 0.1946(17) 0.1298(13) 0.000 0.0024(13) 0.000
Br1 0.321(2) 0.2581(17) 0.283(2) 0.0739(15) 0.0058(16) -0.0598(12)
Br2 0.234(2) 0.412(3) 0.1457(13) 0.000 -0.0368(15) 0.000
Br3 0.1168(12) 0.238(4) 0.262(3) -0.0044(17) -0.0053(17) -0.0069(12)
S1 0.174(5) 0.221(7) 0.304(10) -0.014(5) 0.029(6) -0.014(4)
S2 0.160(9) 0.48(2) 0.36(2) 0.000 -0.020(12) 0.000
S2A 0.287(13) 0.45(2) 0.165(9) 0.000 0.072(9) 0.000
C1 0.44(3) 0.45(3) 0.42(3) 0.000 0.02(2) 0.000
C2 0.145(9) 0.487(12) 0.218(10) 0.000 0.007(10) 0.000
C2' 0.150(12) 0.479(12) 0.220(12) 0.000 0.007(12) 0.000
C3 0.44(3) 0.45(3) 0.42(3) 0.000 0.02(2) 0.000
C3' 0.44(3) 0.45(3) 0.42(3) 0.000 0.02(2) 0.000
C4 0.30(2) 0.34(3) 0.27(2) 0.000 0.08(2) 0.000
C5 0.50(3) 0.41(2) 0.31(2) 0.10(2) -0.03(2) -0.10(2)

loop_
_atom_type_symbol
_atom_type_description
_atom_type_scat_dispersion_real
_atom_type_scat_dispersion_imag
_atom_type_scat_source
C C 0.0033 0.0016 'International Tables Vol C Tables 4.2.6.8 and 6.1.1.4'
H H 0.0000 0.0000 'International Tables Vol C Tables 4.2.6.8 and 6.1.1.4'
Br Br -0.2901 2.4595 'International Tables Vol C Tables 4.2.6.8 and 6.1.1.4'
Mn Mn 0.3368 0.7283 'International Tables Vol C Tables 4.2.6.8 and 6.1.1.4'
S S 0.1246 0.1234 'International Tables Vol C Tables 4.2.6.8 and 6.1.1.4'

loop_
_geom_angle_atom_site_label_1
_geom_angle_atom_site_label_2
_geom_angle_atom_site_label_3
_geom_angle
_geom_angle_site_symmetry_1
_geom_angle_site_symmetry_3
Br1 Mn1 Br1 108.48(13) . 8_575
Br1 Mn1 Br2 110.20(8) . .
Br1 Mn1 Br2 110.21(8) 8_575 .
Br1 Mn1 Br3 98.76(9) . 8_575
Br1 Mn1 Br3 119.04(10) 8_575 8_575
Br2 Mn1 Br3 109.45(12) . 8_575
Br1 Mn1 Br3 119.04(10) . .
Br1 Mn1 Br3 98.76(9) 8_575 .
Br2 Mn1 Br3 109.45(12) . .
Br3 Mn1 Br3 23.69(11) 8_575 .
Br3 Br3 Mn1 78.16(6) 8_575 .
S1 S1 C3 66.5(3) 8_565 .
S1 S1 C2 66.7(3) 8_565 .
C3 S1 C2 112.4(7) . .
S1 S1 C1 66.7(3) 8_565 .
C3 S1 C1 115.5(11) . .
C2 S1 C1 86.0(12) . .
S1 S1 C2' 66.9(3) 8_565 .
C3 S1 C2' 99.0(9) . .
C2 S1 C2' 16.5(10) . .
C1 S1 C2' 100.8(13) . .
S1 S1 C3' 66.9(3) 8_565 .
C3 S1 C3' 13.0(9) . .
C2 S1 C3' 102.1(9) . .
C1 S1 C3' 124.4(10) . .
C2' S1 C3' 87.5(10) . .
S2A S2 C5 69.2(6) . .
S2A S2 C5 69.2(6) . 8_565
C5 S2 C5 131.1(12) . 8_565
S2A S2 C4 69.3(7) . .
C5 S2 C4 94.2(8) . .
C5 S2 C4 94.2(8) 8_565 .
S2 S2A C5 67.1(6) . .
S2 S2A C5 67.1(6) . 8_565
C5 S2A C5 127.5(12) . 8_565
S2 S2A C4 67.2(7) . .
C5 S2A C4 92.5(7) . .
C5 S2A C4 92.5(7) 8_565 .
S1 C1 S1 46.6(6) 8_565 .
S1 C2 S1 46.6(5) 8_565 .
S1 C2' S1 46.2(6) 8_565 .
S1 C3 S1 47.0(6) . 8_565
S1 C3' S1 46.2(6) . 8_565
S2 C4 S2A 43.5(5) . .
S2 C5 S2A 43.7(5) . .

loop_
_geom_bond_atom_site_label_1
_geom_bond_atom_site_label_2
_geom_bond_distance
_geom_bond_site_symmetry_2
Mn1 Br1 2.455(2) .
Mn1 Br1 2.455(2) 8_575
Mn1 Br2 2.472(3) .
Mn1 Br3 2.490(3) 8_575
Mn1 Br3 2.490(3) .
Br3 Br3 1.022(5) 8_575
S1 S1 1.429(14) 8_565
S1 C3 1.792(14) .
S1 C2 1.806(12) .
S1 C1 1.806(13) .
S1 C2' 1.820(15) .
S1 C3' 1.820(15) .
S2 S2A 1.341(15) .
S2 C5 1.787(11) .
S2 C5 1.787(11) 8_565
S2 C4 1.797(13) .
S2A C5 1.814(11) .
S2A C5 1.814(11) 8_565
S2A C4 1.823(13) .
C1 S1 1.806(13) 8_565
C2 S1 1.806(12) 8_565
C2' S1 1.820(15) 8_565
C3 S1 1.792(14) 8_565
C3' S1 1.820(15) 8_565
